data_4000980
loop_
_publ_author_name
'G\'andara, Felipe'
'Puebla, Enrique Guti\'errez'
'Iglesias, Marta'
'Proserpio, Davide M.'
'Snejko, Natalia'
'Monge, M. \'Angeles'

_publ_section_title
;
 Controlling the Structure of Arenedisulfonates toward Catalytically
 Active Materials
;
_journal_issue 4
_journal_name_full 'Chemistry of Materials'
_journal_page_first 655
_journal_paper_doi 10.1021/cm8029517
_journal_volume 21
_journal_year 2009
_chemical_formula_moiety 'C14 H9 O10 S2 Yb'
_chemical_formula_sum 'C14 H9 O10 S2 Yb'
_chemical_formula_weight 574.37
_chemical_name_systematic
; 
 ? 
;
_space_group_IT_number 2
_symmetry_cell_setting triclinic
_symmetry_space_group_name_Hall '-P 1'
_symmetry_space_group_name_H-M 'P -1'
_atom_sites_solution_hydrogens geom
_atom_sites_solution_primary direct
_atom_sites_solution_secondary difmap
_audit_creation_method SHELXL-97
_cell_angle_alpha 86.119(2)
_cell_angle_beta 86.097(2)
_cell_angle_gamma 86.398(2)
_cell_formula_units_Z 2
_cell_length_a 7.3843(8)
_cell_length_b 7.8665(8)
_cell_length_c 13.7366(15)
_cell_measurement_reflns_used 4390
_cell_measurement_temperature 295(2)
_cell_measurement_theta_max 28.64
_cell_measurement_theta_min 2.60
_cell_volume 792.90(15)
_computing_cell_refinement 'Bruker SMART'
_computing_data_collection 'Bruker SMART'
_computing_data_reduction 'Bruker SAINT'
_computing_molecular_graphics 'Bruker SHELXTL'
_computing_publication_material 'Bruker SHELXTL'
_computing_structure_refinement 'SHELXL-97 (Sheldrick, 1997)'
_computing_structure_solution 'SHELXS-97 (Sheldrick, 1990)'
_diffrn_ambient_temperature 295(2)
_diffrn_measured_fraction_theta_full 0.945
_diffrn_measured_fraction_theta_max 0.945
_diffrn_measurement_device_type 'CCD area detector'
_diffrn_measurement_method 'phi and omega scans'
_diffrn_radiation_monochromator graphite
_diffrn_radiation_source 'fine-focus sealed tube'
_diffrn_radiation_type MoK\a
_diffrn_radiation_wavelength 0.71073
_diffrn_reflns_av_R_equivalents 0.0450
_diffrn_reflns_av_sigmaI/netI 0.0721
_diffrn_reflns_limit_h_max 9
_diffrn_reflns_limit_h_min -9
_diffrn_reflns_limit_k_max 10
_diffrn_reflns_limit_k_min -10
_diffrn_reflns_limit_l_max 17
_diffrn_reflns_limit_l_min -17
_diffrn_reflns_number 7347
_diffrn_reflns_theta_full 28.27
_diffrn_reflns_theta_max 28.27
_diffrn_reflns_theta_min 1.49
_exptl_absorpt_coefficient_mu 6.219
_exptl_absorpt_correction_T_max 0.5752
_exptl_absorpt_correction_T_min 0.3693
_exptl_absorpt_correction_type multi-scan
_exptl_absorpt_process_details SADABS
_exptl_crystal_colour colourless
_exptl_crystal_density_diffrn 2.406
_exptl_crystal_density_method 'not measured'
_exptl_crystal_description Plate
_exptl_crystal_F_000 550
_exptl_crystal_size_max 0.20
_exptl_crystal_size_mid 0.15
_exptl_crystal_size_min 0.10
_refine_diff_density_max 4.812
_refine_diff_density_min -3.756
_refine_diff_density_rms 0.300
_refine_ls_extinction_method none
_refine_ls_goodness_of_fit_ref 1.039
_refine_ls_hydrogen_treatment constr
_refine_ls_matrix_type full
_refine_ls_number_parameters 244
_refine_ls_number_reflns 3717
_refine_ls_number_restraints 1
_refine_ls_restrained_S_all 1.039
_refine_ls_R_factor_all 0.0678
_refine_ls_R_factor_gt 0.0560
_refine_ls_shift/su_max 0.001
_refine_ls_shift/su_mean 0.000
_refine_ls_structure_factor_coef Fsqd
_refine_ls_weighting_details 'calc w=1/[\s^2^(Fo^2^)+(0.0875P)^2^+0.0000P] where P=(Fo^2^+2Fc^2^)/3'
_refine_ls_weighting_scheme calc
_refine_ls_wR_factor_gt 0.1291
_refine_ls_wR_factor_ref 0.1347
_reflns_number_gt 3264
_reflns_number_total 3717
_reflns_threshold_expression >2sigma(I)
_cod_data_source_file cm8029517_si_001.cif
_cod_data_source_block RPF-5
_cod_depositor_comments
;
The following automatic conversions were performed:

'_symmetry_cell_setting' value 'Triclinic' changed to 'triclinic'
according to /home/saulius/struct/CIF-dictionaries/cif_core.dic
dictionary named 'cif_core.dic' version 2.4.2 from 2011-04-26.

Automatic conversion script
Id: cif_fix_values 1715 2011-07-08 13:25:40Z adriana 
;
_cod_original_sg_symbol_H-M P-1
_cod_database_code 4000980

loop_
_symmetry_equiv_pos_as_xyz
'x, y, z'
'-x, -y, -z'

loop_
_atom_site_label
_atom_site_type_symbol
_atom_site_fract_x
_atom_site_fract_y
_atom_site_fract_z
_atom_site_U_iso_or_equiv
_atom_site_adp_type
_atom_site_occupancy
_atom_site_symmetry_multiplicity
_atom_site_calc_flag
_atom_site_refinement_flags
Yb1 Yb 0.17066(5) 0.82871(4) 0.48561(3) 0.01493(14) Uani 1 1 d .
C1 C 0.5361(12) 1.1504(11) 0.2424(6) 0.0216(18) Uani 1 1 d .
C2 C 0.5739(12) 1.3033(11) 0.1924(7) 0.0210(18) Uani 1 1 d .
C3 C 0.6604(12) 1.3024(11) 0.0991(7) 0.0205(18) Uani 1 1 d .
C4 C 0.7070(14) 1.1492(11) 0.0568(7) 0.026(2) Uani 1 1 d .
C5 C 0.6687(17) 0.9950(12) 0.1073(8) 0.037(3) Uani 1 1 d .
C6 C 0.5816(16) 0.9970(12) 0.2021(7) 0.032(2) Uani 1 1 d .
C7 C 0.8003(15) 1.1436(11) -0.0421(7) 0.028(2) Uani 1 1 d .
C8 C 0.0218(12) 0.5368(11) 0.2361(6) 0.0197(17) Uani 1 1 d .
C9 C 0.0652(14) 0.6912(12) 0.1865(7) 0.027(2) Uani 1 1 d .
C10 C 0.1530(13) 0.6888(11) 0.0948(7) 0.0227(18) Uani 1 1 d .
C11 C 0.2029(12) 0.5345(11) 0.0533(6) 0.0209(18) Uani 1 1 d .
C12 C 0.1576(13) 0.3819(11) 0.1033(7) 0.0248(19) Uani 1 1 d .
C13 C 0.0679(13) 0.3818(11) 0.1939(7) 0.0233(19) Uani 1 1 d .
C14 C 0.3014(13) 0.5300(11) -0.0452(6) 0.0212(18) Uani 1 1 d .
H5 H 0.5679 1.3920 0.2221 0.016 Uiso 1 1 d .
H6 H 0.6947 0.8735 0.0761 0.033 Uiso 1 1 d .
H7 H 0.5658 0.9070 0.2371 0.014 Uiso 1 1 d .
H9 H 0.0439 0.7940 0.2203 0.022 Uiso 1 1 d .
H12 H 0.1862 0.2872 0.0664 0.012 Uiso 1 1 d .
H13 H 0.0536 0.2857 0.2243 0.051 Uiso 1 1 d .
H91 H 0.1551 1.0736 0.6129 0.011 Uiso 1 1 d D
H101 H 0.5135 0.6585 0.4182 0.023 Uiso 1 1 d .
H102 H 0.3804 0.5086 0.4097 0.014 Uiso 1 1 d .
O1 O 0.3295(10) 1.3117(9) 0.3709(5) 0.0298(15) Uani 1 1 d .
O2 O 0.3215(9) 1.0039(8) 0.3728(5) 0.0255(14) Uani 1 1 d .
O3 O 0.4168(9) 0.8711(9) 0.5730(5) 0.0265(14) Uani 1 1 d .
O4 O 0.8388(16) 1.0123(10) -0.0808(6) 0.066(3) Uani 1 1 d .
O5 O 0.0420(8) 0.6134(8) 0.4126(5) 0.0216(13) Uani 1 1 d .
O6 O 0.1277(9) 0.6318(8) 0.6136(5) 0.0237(14) Uani 1 1 d .
O7 O -0.2496(9) 0.6551(9) 0.3453(5) 0.0285(15) Uani 1 1 d .
O8 O 0.3522(12) 0.3973(9) -0.0798(5) 0.041(2) Uani 1 1 d .
O9 O 0.0746(8) 1.0416(8) 0.5734(5) 0.0248(14) Uani 1 1 d D
O10 O 0.3939(9) 0.6378(9) 0.4221(6) 0.0356(18) Uani 1 1 d .
S1 S 0.4333(3) 1.1515(3) 0.36319(15) 0.0161(4) Uani 1 1 d .
S2 S -0.0889(3) 0.5439(3) 0.35399(16) 0.0179(4) Uani 1 1 d .

loop_
_atom_site_aniso_label
_atom_site_aniso_U_11
_atom_site_aniso_U_22
_atom_site_aniso_U_33
_atom_site_aniso_U_23
_atom_site_aniso_U_13
_atom_site_aniso_U_12
Yb1 0.01031(19) 0.01382(18) 0.0208(2) -0.00170(13) 0.00004(12) -0.00221(12)
C1 0.018(4) 0.026(4) 0.020(4) 0.002(4) 0.004(3) -0.006(3)
C2 0.022(5) 0.017(4) 0.024(5) -0.002(3) 0.003(3) -0.004(3)
C3 0.019(4) 0.018(4) 0.025(5) 0.000(3) 0.001(3) -0.007(3)
C4 0.037(6) 0.018(4) 0.022(5) -0.004(4) 0.009(4) -0.007(4)
C5 0.050(7) 0.018(4) 0.039(6) -0.001(4) 0.018(5) -0.003(4)
C6 0.048(7) 0.022(4) 0.025(5) 0.009(4) 0.009(4) -0.013(4)
C7 0.037(6) 0.018(4) 0.030(5) -0.009(4) 0.013(4) -0.006(4)
C8 0.020(4) 0.019(4) 0.021(4) -0.002(3) -0.003(3) -0.007(3)
C9 0.036(6) 0.022(4) 0.024(5) 0.000(4) 0.004(4) -0.009(4)
C10 0.024(5) 0.022(4) 0.022(5) -0.002(4) 0.004(3) -0.005(4)
C11 0.017(4) 0.024(4) 0.021(4) 0.003(4) 0.002(3) -0.006(3)
C12 0.028(5) 0.020(4) 0.026(5) -0.005(4) -0.001(4) -0.004(4)
C13 0.032(5) 0.019(4) 0.019(4) 0.006(3) -0.001(4) -0.004(4)
C14 0.022(5) 0.022(4) 0.019(4) 0.001(4) 0.006(3) -0.010(3)
O1 0.031(4) 0.027(3) 0.030(4) -0.003(3) 0.003(3) 0.003(3)
O2 0.022(3) 0.024(3) 0.031(4) -0.004(3) 0.004(3) -0.011(3)
O3 0.017(3) 0.040(4) 0.023(3) 0.004(3) -0.006(2) -0.008(3)
O4 0.131(10) 0.021(4) 0.041(5) -0.004(3) 0.045(6) -0.017(5)
O5 0.021(3) 0.021(3) 0.025(3) -0.005(3) -0.006(2) -0.006(2)
O6 0.030(4) 0.023(3) 0.020(3) -0.005(3) 0.000(3) -0.009(3)
O7 0.018(3) 0.036(4) 0.029(4) 0.003(3) 0.000(3) 0.003(3)
O8 0.070(6) 0.021(3) 0.028(4) -0.008(3) 0.021(4) -0.005(4)
O9 0.017(3) 0.025(3) 0.034(4) -0.012(3) -0.013(3) 0.006(3)
O10 0.011(3) 0.028(3) 0.069(5) -0.015(4) 0.006(3) -0.003(3)
S1 0.0127(9) 0.0176(9) 0.0179(10) 0.0004(8) -0.0001(7) -0.0033(7)
S2 0.0157(10) 0.0171(9) 0.0211(11) -0.0003(8) 0.0001(8) -0.0054(8)

loop_
_atom_type_symbol
_atom_type_description
_atom_type_scat_dispersion_real
_atom_type_scat_dispersion_imag
_atom_type_scat_source
C C 0.0033 0.0016 'International Tables Vol C Tables 4.2.6.8 and 6.1.1.4'
H H 0.0000 0.0000 'International Tables Vol C Tables 4.2.6.8 and 6.1.1.4'
O O 0.0106 0.0060 'International Tables Vol C Tables 4.2.6.8 and 6.1.1.4'
S S 0.1246 0.1234 'International Tables Vol C Tables 4.2.6.8 and 6.1.1.4'
Yb Yb -0.3850 5.5486 'International Tables Vol C Tables 4.2.6.8 and 6.1.1.4'

loop_
_geom_angle_atom_site_label_1
_geom_angle_atom_site_label_2
_geom_angle_atom_site_label_3
_geom_angle
_geom_angle_site_symmetry_1
_geom_angle_site_symmetry_3
O9 Yb1 O9 69.7(2) . 2_576
O9 Yb1 O6 92.9(2) . .
O9 Yb1 O6 116.9(3) 2_576 .
O9 Yb1 O2 92.2(2) . .
O9 Yb1 O2 84.2(3) 2_576 .
O6 Yb1 O2 158.8(3) . .
O9 Yb1 O3 76.8(2) . .
O9 Yb1 O3 142.9(2) 2_576 .
O6 Yb1 O3 79.7(2) . .
O2 Yb1 O3 81.4(2) . .
O9 Yb1 O5 136.8(2) . .
O9 Yb1 O5 77.1(2) 2_576 .
O6 Yb1 O5 77.9(2) . .
O2 Yb1 O5 111.5(2) . .
O3 Yb1 O5 140.0(2) . .
O9 Yb1 O10 153.4(2) . .
O9 Yb1 O10 133.2(3) 2_576 .
O6 Yb1 O10 87.1(3) . .
O2 Yb1 O10 79.2(3) . .
O3 Yb1 O10 77.1(3) . .
O5 Yb1 O10 69.1(2) . .
O9 Yb1 Yb1 35.01(15) . 2_576
O9 Yb1 Yb1 34.73(15) 2_576 2_576
O6 Yb1 Yb1 107.88(17) . 2_576
O2 Yb1 Yb1 87.81(17) . 2_576
O3 Yb1 Yb1 110.40(18) . 2_576
O5 Yb1 Yb1 107.82(16) . 2_576
O10 Yb1 Yb1 164.0(2) . 2_576
O9 Yb1 H91 17.6 . .
O9 Yb1 H91 86.7 2_576 .
O6 Yb1 H91 89.1 . .
O2 Yb1 H91 89.6 . .
O3 Yb1 H91 59.2 . .
O5 Yb1 H91 151.6 . .
O10 Yb1 H91 136.1 . .
Yb1 Yb1 H91 52.1 2_576 .
C6 C1 C2 121.4(8) . .
C6 C1 S1 119.3(7) . .
C2 C1 S1 119.2(7) . .
C1 C2 C3 119.3(8) . .
C1 C2 H5 119.7 . .
C3 C2 H5 119.5 . .
C4 C3 C2 120.3(8) . .
C4 C3 C14 121.1(8) . 2_675
C2 C3 C14 118.6(8) . 2_675
C3 C4 C5 120.4(8) . .
C3 C4 C7 121.6(8) . .
C5 C4 C7 118.0(8) . .
C4 C5 C6 119.0(9) . .
C4 C5 H6 123.1 . .
C6 C5 H6 117.7 . .
C1 C6 C5 119.6(8) . .
C1 C6 H7 118.3 . .
C5 C6 H7 121.8 . .
O4 C7 C4 122.7(9) . .
O4 C7 C10 119.8(8) . 2_675
C4 C7 C10 117.6(7) . 2_675
C9 C8 C13 120.7(8) . .
C9 C8 S2 118.0(7) . .
C13 C8 S2 121.4(6) . .
C10 C9 C8 119.0(8) . .
C10 C9 H9 122.3 . .
C8 C9 H9 118.4 . .
C9 C10 C11 120.5(8) . .
C9 C10 C7 118.5(8) . 2_675
C11 C10 C7 120.9(8) . 2_675
C12 C11 C10 119.7(8) . .
C12 C11 C14 119.2(8) . .
C10 C11 C14 121.1(8) . .
C13 C12 C11 120.6(8) . .
C13 C12 H12 126.5 . .
C11 C12 H12 112.8 . .
C12 C13 C8 119.4(8) . .
C12 C13 H13 117.2 . .
C8 C13 H13 123.0 . .
O8 C14 C11 121.6(8) . .
O8 C14 C3 120.7(8) . 2_675
C11 C14 C3 117.6(8) . 2_675
S1 O2 Yb1 142.5(4) . .
S1 O3 Yb1 164.1(4) 2_676 .
S2 O5 Yb1 154.6(4) . .
S2 O6 Yb1 147.5(4) 2_566 .
Yb1 O9 Yb1 110.3(2) . 2_576
Yb1 O9 H91 114.7 . .
Yb1 O9 H91 132.6 2_576 .
Yb1 O10 H101 122.4 . .
Yb1 O10 H102 127.2 . .
H101 O10 H102 109.0 . .
O1 S1 O3 113.9(4) . 2_676
O1 S1 O2 113.4(4) . .
O3 S1 O2 111.4(4) 2_676 .
O1 S1 C1 107.2(4) . .
O3 S1 C1 105.3(4) 2_676 .
O2 S1 C1 104.7(4) . .
O7 S2 O5 112.0(4) . .
O7 S2 O6 113.3(4) . 2_566
O5 S2 O6 112.5(4) . 2_566
O7 S2 C8 107.1(4) . .
O5 S2 C8 104.5(4) . .
O6 S2 C8 106.7(4) 2_566 .

loop_
_geom_bond_atom_site_label_1
_geom_bond_atom_site_label_2
_geom_bond_distance
_geom_bond_site_symmetry_2
Yb1 O9 2.184(6) .
Yb1 O9 2.199(6) 2_576
Yb1 O6 2.282(6) .
Yb1 O2 2.283(6) .
Yb1 O3 2.299(6) .
Yb1 O5 2.310(6) .
Yb1 O10 2.325(7) .
Yb1 Yb1 3.5954(7) 2_576
Yb1 H91 2.6807 .
C1 C6 1.374(13) .
C1 C2 1.379(12) .
C1 S1 1.777(9) .
C2 C3 1.393(12) .
C2 H5 0.8286 .
C3 C4 1.387(12) .
C3 C14 1.501(11) 2_675
C4 C5 1.391(12) .
C4 C7 1.483(12) .
C5 C6 1.413(14) .
C5 H6 1.0746 .
C6 H7 0.8378 .
C7 O4 1.203(11) .
C7 C10 1.508(12) 2_675
C8 C9 1.396(12) .
C8 C13 1.398(12) .
C8 S2 1.766(9) .
C9 C10 1.378(13) .
C9 H9 0.9590 .
C10 C11 1.394(12) .
C10 C7 1.508(12) 2_675
C11 C12 1.390(12) .
C11 C14 1.493(12) .
C12 C13 1.370(13) .
C12 H12 0.9355 .
C13 H13 0.8475 .
C14 O8 1.205(11) .
C14 C3 1.501(11) 2_675
O1 S1 1.440(7) .
O2 S1 1.460(6) .
O3 S1 1.453(6) 2_676
O5 S2 1.454(6) .
O6 S2 1.463(6) 2_566
O7 S2 1.436(7) .
O9 Yb1 2.199(6) 2_576
O9 H91 0.8909 .
O10 H101 0.9055 .
O10 H102 1.0530 .
S1 O3 1.453(6) 2_676
S2 O6 1.463(6) 2_566
